data_4131592
loop_
_publ_author_name
'Tan, Guangying'
'Zhu, Lei'
'Liao, Xingrong'
'Lan, Yu'
'You, Jingsong'

_publ_section_title
;
 Rhodium/Copper Cocatalyzed Highly trans-Selective 1,2-Diheteroarylation
 of Alkynes with Azoles via C-H Addition/Oxidative Cross-Coupling: A
 Combined Experimental and Theoretical Study.
;
_journal_issue 44
_journal_name_full 'Journal of the American Chemical Society'
_journal_page_first 15724
_journal_page_last 15737
_journal_paper_doi 10.1021/jacs.7b07242
_journal_volume 139
_journal_year 2017
_chemical_formula_moiety 'C14 H9 N O'
_chemical_formula_sum 'C14 H9 N O'
_chemical_formula_weight 207.22
_space_group_crystal_system monoclinic
_space_group_IT_number 15
_space_group_name_Hall '-C 2yc'
_space_group_name_H-M_alt 'C 1 2/c 1'
_atom_sites_solution_hydrogens geom
_atom_sites_solution_primary direct
_audit_creation_date 2016-06-30
_audit_creation_method
;
Olex2 1.2
(compiled 2016.02.19 svn.r3266 for OlexSys, GUI svn.r5155)
;
_cell_angle_alpha 90
_cell_angle_beta 91.934(7)
_cell_angle_gamma 90
_cell_formula_units_Z 8
_cell_length_a 17.9409(13)
_cell_length_b 5.0852(4)
_cell_length_c 23.2360(18)
_cell_measurement_reflns_used 1240
_cell_measurement_temperature 293(2)
_cell_measurement_theta_max 59.2950
_cell_measurement_theta_min 4.9170
_cell_volume 2118.7(3)
_computing_cell_refinement
;
CrysAlisPro, Agilent Technologies,
Version 1.171.37.35 (release 13-08-2014 CrysAlis171 .NET)
(compiled Aug 13 2014,18:06:01)
;
_computing_data_collection
;
CrysAlisPro, Agilent Technologies,
Version 1.171.37.35 (release 13-08-2014 CrysAlis171 .NET)
(compiled Aug 13 2014,18:06:01)
;
_computing_data_reduction
;
CrysAlisPro, Agilent Technologies,
Version 1.171.37.35 (release 13-08-2014 CrysAlis171 .NET)
(compiled Aug 13 2014,18:06:01)
;
_computing_molecular_graphics 'Olex2 (Dolomanov et al., 2009)'
_computing_publication_material 'Olex2 (Dolomanov et al., 2009)'
_computing_structure_refinement 'ShelXL (Sheldrick, 2015)'
_computing_structure_solution 'ShelXT (Sheldrick, 2015)'
_diffrn_ambient_temperature 293(2)
_diffrn_detector 'CCD plate'
_diffrn_detector_area_resol_mean 15.9595
_diffrn_detector_type EosS2
_diffrn_measured_fraction_theta_full 0.999
_diffrn_measured_fraction_theta_max 0.976
_diffrn_measurement_details
;
#__ type_ start__ end____ width___ exp.time_
  1 omega   23.00   89.00   1.0000    4.4700
omega____ theta____ kappa____ phi______ frames
    -       35.8740 -125.0000   30.0000 66

#__ type_ start__ end____ width___ exp.time_
  2 omega   23.00   89.00   1.0000    4.4700
omega____ theta____ kappa____ phi______ frames
    -       35.8740 -125.0000  120.0000 66

#__ type_ start__ end____ width___ exp.time_
  3 omega   19.00  103.00   1.0000    4.4700
omega____ theta____ kappa____ phi______ frames
    -       35.8740   57.0000   30.0000 84

#__ type_ start__ end____ width___ exp.time_
  4 omega  -32.00   63.00   1.0000    4.4700
omega____ theta____ kappa____ phi______ frames
    -       35.8740  -77.0000  -30.0000 95

#__ type_ start__ end____ width___ exp.time_
  5 omega    9.00  103.00   1.0000    4.4700
omega____ theta____ kappa____ phi______ frames
    -       35.8740   77.0000 -180.0000 94

#__ type_ start__ end____ width___ exp.time_
  6 omega   90.00  175.00   1.0000   17.9000
omega____ theta____ kappa____ phi______ frames
    -      108.0000   61.0000  -90.0000 85

#__ type_ start__ end____ width___ exp.time_
  7 omega   38.00   91.00   1.0000   17.9000
omega____ theta____ kappa____ phi______ frames
    -      108.0000  -30.0000  -30.0000 53

#__ type_ start__ end____ width___ exp.time_
  8 omega   40.00   98.00   1.0000   17.9000
omega____ theta____ kappa____ phi______ frames
    -      108.0000  -45.0000   30.0000 58

#__ type_ start__ end____ width___ exp.time_
  9 omega   40.00   98.00   1.0000   17.9000
omega____ theta____ kappa____ phi______ frames
    -      108.0000  -45.0000   60.0000 58

#__ type_ start__ end____ width___ exp.time_
 10 omega   39.00  109.00   1.0000   17.9000
omega____ theta____ kappa____ phi______ frames
    -      108.0000  -94.0000    0.0000 70

#__ type_ start__ end____ width___ exp.time_
 11 omega   90.00  175.00   1.0000   17.9000
omega____ theta____ kappa____ phi______ frames
    -      108.0000   61.0000  150.0000 85

#__ type_ start__ end____ width___ exp.time_
 12 omega   90.00  175.00   1.0000   17.9000
omega____ theta____ kappa____ phi______ frames
    -      108.0000   61.0000  -30.0000 85

#__ type_ start__ end____ width___ exp.time_
 13 omega   40.00   98.00   1.0000   17.9000
omega____ theta____ kappa____ phi______ frames
    -      108.0000  -45.0000 -150.0000 58

#__ type_ start__ end____ width___ exp.time_
 14 omega  100.00  178.00   1.0000   17.9000
omega____ theta____ kappa____ phi______ frames
    -      108.0000  111.0000   90.0000 78

#__ type_ start__ end____ width___ exp.time_
 15 omega    9.00  103.00   1.0000    4.4700
omega____ theta____ kappa____ phi______ frames
    -       35.8740   77.0000   90.0000 94

#__ type_ start__ end____ width___ exp.time_
 16 omega  -31.00   53.00   1.0000    4.4700
omega____ theta____ kappa____ phi______ frames
    -       35.8740  -57.0000  150.0000 84

#__ type_ start__ end____ width___ exp.time_
 17 omega  -31.00   53.00   1.0000    4.4700
omega____ theta____ kappa____ phi______ frames
    -       35.8740  -57.0000 -120.0000 84

#__ type_ start__ end____ width___ exp.time_
 18 omega   19.00  103.00   1.0000    4.4700
omega____ theta____ kappa____ phi______ frames
    -       35.8740   57.0000  -60.0000 84
;
_diffrn_measurement_device 'four-circle diffractometer'
_diffrn_measurement_device_type 'New Gemini, Dual, Cu at zero, EosS2'
_diffrn_measurement_method '\w scans'
_diffrn_orient_matrix_UB_11 -0.0783649000
_diffrn_orient_matrix_UB_12 0.0505272000
_diffrn_orient_matrix_UB_13 0.0227672000
_diffrn_orient_matrix_UB_21 0.0117761000
_diffrn_orient_matrix_UB_22 -0.2225004000
_diffrn_orient_matrix_UB_23 0.0443614000
_diffrn_orient_matrix_UB_31 0.0331459000
_diffrn_orient_matrix_UB_32 0.1992747000
_diffrn_orient_matrix_UB_33 0.0437817000
_diffrn_radiation_monochromator graphite
_diffrn_radiation_probe x-ray
_diffrn_radiation_type CuK\a
_diffrn_radiation_wavelength 1.54184
_diffrn_reflns_av_R_equivalents 0.0893
_diffrn_reflns_av_unetI/netI 0.0705
_diffrn_reflns_Laue_measured_fraction_full 0.999
_diffrn_reflns_Laue_measured_fraction_max 0.976
_diffrn_reflns_limit_h_max 21
_diffrn_reflns_limit_h_min -21
_diffrn_reflns_limit_k_max 6
_diffrn_reflns_limit_k_min -6
_diffrn_reflns_limit_l_max 28
_diffrn_reflns_limit_l_min -18
_diffrn_reflns_number 5877
_diffrn_reflns_point_group_measured_fraction_full 0.999
_diffrn_reflns_point_group_measured_fraction_max 0.976
_diffrn_reflns_theta_full 67.684
_diffrn_reflns_theta_max 72.370
_diffrn_reflns_theta_min 4.933
_diffrn_source 'Enhance (Cu) X-ray Source'
_exptl_absorpt_coefficient_mu 0.658
_exptl_absorpt_correction_T_max 1.00000
_exptl_absorpt_correction_T_min 0.24349
_exptl_absorpt_correction_type multi-scan
_exptl_absorpt_process_details
;
CrysAlisPro, Agilent Technologies,
Version 1.171.37.35 (release 13-08-2014 CrysAlis171 .NET)
(compiled Aug 13 2014,18:06:01)
Empirical absorption correction using spherical harmonics,
 implemented in SCALE3 ABSPACK scaling algorithm.
;
_exptl_crystal_colour 'clear light colourless'
_exptl_crystal_colour_lustre clear
_exptl_crystal_colour_modifier light
_exptl_crystal_colour_primary colourless
_exptl_crystal_density_diffrn 1.299
_exptl_crystal_description plate
_exptl_crystal_F_000 864
_exptl_crystal_size_max 0.35
_exptl_crystal_size_mid 0.3
_exptl_crystal_size_min 0.04
_refine_diff_density_max 0.283
_refine_diff_density_min -0.351
_refine_diff_density_rms 0.059
_refine_ls_extinction_method none
_refine_ls_goodness_of_fit_ref 1.045
_refine_ls_hydrogen_treatment constr
_refine_ls_matrix_type full
_refine_ls_number_parameters 145
_refine_ls_number_reflns 2062
_refine_ls_number_restraints 0
_refine_ls_restrained_S_all 1.045
_refine_ls_R_factor_all 0.1303
_refine_ls_R_factor_gt 0.0872
_refine_ls_shift/su_max 0.000
_refine_ls_shift/su_mean 0.000
_refine_ls_structure_factor_coef Fsqd
_refine_ls_weighting_details 'w=1/[\s^2^(Fo^2^)+(0.1650P)^2^] where P=(Fo^2^+2Fc^2^)/3'
_refine_ls_weighting_scheme calc
_refine_ls_wR_factor_gt 0.2421
_refine_ls_wR_factor_ref 0.3121
_reflns_Friedel_coverage 0.000
_reflns_number_gt 1136
_reflns_number_total 2062
_reflns_threshold_expression 'I > 2\s(I)'
_cod_data_source_file ja7b07242_si_002.cif
_cod_data_source_block tgy-0629
_cod_database_code 4131592
_shelx_space_group_comment
;
The symmetry employed for this shelxl refinement is uniquely defined
by the following loop, which should always be used as a source of
symmetry information in preference to the above space-group names.
They are only intended as comments.
;
_reflns_odcompleteness_completeness 99.91
_reflns_odcompleteness_iscentric 1
_reflns_odcompleteness_theta 66.97
_olex2_refinement_description
;
1. Fixed Uiso
 At 1.2 times of:
  All C(H) groups
2.a Aromatic/amide H refined with riding coordinates:
 C006(H006), C009(H009), C00A(H00A), C00B(H00B), C00C(H00C), C00D(H00D),
 C00E(H00E), C00F(H00F), C00G(H00G)
;
_shelx_shelxl_version_number 2014/7
_olex2_date_sample_data_collection 2016-06-29
_olex2_submission_special_instructions 'No special instructions were received'

loop_
_space_group_symop_operation_xyz
'x, y, z'
'-x, y, -z+1/2'
'x+1/2, y+1/2, z'
'-x+1/2, y+1/2, -z+1/2'
'-x, -y, -z'
'x, -y, z-1/2'
'-x+1/2, -y+1/2, -z'
'x+1/2, -y+1/2, z-1/2'

loop_
_atom_site_label
_atom_site_type_symbol
_atom_site_fract_x
_atom_site_fract_y
_atom_site_fract_z
_atom_site_U_iso_or_equiv
_atom_site_adp_type
_atom_site_occupancy
_atom_site_site_symmetry_order
_atom_site_calc_flag
_atom_site_refinement_flags_posn
O001 O 0.52389(16) 0.5912(6) 0.35041(13) 0.0874(10) Uani 1 1 d .
N002 N 0.60901(17) 0.2748(8) 0.34828(13) 0.0812(11) Uani 1 1 d .
C003 C 0.59946(17) 0.3384(8) 0.22000(15) 0.0647(10) Uani 1 1 d .
C004 C 0.53626(17) 0.3716(7) 0.25912(16) 0.0630(9) Uani 1 1 d .
C005 C 0.55701(18) 0.4023(8) 0.31995(16) 0.0646(10) Uani 1 1 d .
C006 C 0.66110(19) 0.5030(9) 0.22511(17) 0.0739(11) Uani 1 1 d .
H006 H 0.6623 0.6336 0.2531 0.089 Uiso 1 1 calc R
C007 C 0.6120(2) 0.3871(9) 0.40256(16) 0.0768(12) Uani 1 1 d .
C008 C 0.5590(2) 0.5817(9) 0.40356(17) 0.0800(12) Uani 1 1 d .
C009 C 0.5998(2) 0.1413(9) 0.17934(17) 0.0788(12) Uani 1 1 d .
H009 H 0.5592 0.0280 0.1754 0.095 Uiso 1 1 calc R
C00A C 0.6599(3) 0.1111(10) 0.1444(2) 0.0927(14) Uani 1 1 d .
H00A H 0.6600 -0.0241 0.1175 0.111 Uiso 1 1 calc R
C00B C 0.7205(2) 0.4765(11) 0.1895(2) 0.0858(13) Uani 1 1 d .
H00B H 0.7607 0.5914 0.1930 0.103 Uiso 1 1 calc R
C00C C 0.7201(3) 0.2816(12) 0.1493(2) 0.0937(15) Uani 1 1 d .
H00C H 0.7601 0.2630 0.1251 0.112 Uiso 1 1 calc R
C00D C 0.6565(3) 0.3356(14) 0.4506(2) 0.114(2) Uani 1 1 d .
H00D H 0.6923 0.2035 0.4504 0.137 Uiso 1 1 calc R
C00E C 0.6464(4) 0.4839(16) 0.4985(2) 0.120(2) Uani 1 1 d .
H00E H 0.6761 0.4545 0.5315 0.144 Uiso 1 1 calc R
C00F C 0.5484(4) 0.7330(15) 0.4508(2) 0.138(3) Uani 1 1 d .
H00F H 0.5130 0.8669 0.4507 0.165 Uiso 1 1 calc R
C00G C 0.5926(5) 0.6775(16) 0.4985(2) 0.142(3) Uani 1 1 d .
H00G H 0.5861 0.7736 0.5321 0.170 Uiso 1 1 calc R

loop_
_atom_site_aniso_label
_atom_site_aniso_U_11
_atom_site_aniso_U_22
_atom_site_aniso_U_33
_atom_site_aniso_U_23
_atom_site_aniso_U_13
_atom_site_aniso_U_12
O001 0.0843(18) 0.099(2) 0.0765(19) -0.0139(15) -0.0322(14) 0.0185(16)
N002 0.0635(17) 0.121(3) 0.0580(19) 0.0023(18) -0.0145(14) 0.0284(18)
C003 0.0490(16) 0.089(3) 0.055(2) 0.0073(18) -0.0134(13) 0.0042(16)
C004 0.0505(17) 0.077(2) 0.061(2) 0.0008(18) -0.0146(14) 0.0047(15)
C005 0.0500(15) 0.086(2) 0.057(2) 0.0011(18) -0.0140(13) -0.0015(16)
C006 0.0580(19) 0.090(3) 0.073(2) 0.004(2) -0.0158(16) -0.0034(18)
C007 0.0576(19) 0.115(4) 0.057(2) 0.011(2) -0.0136(15) 0.002(2)
C008 0.079(2) 0.100(3) 0.060(2) -0.004(2) -0.0188(18) -0.003(2)
C009 0.074(2) 0.091(3) 0.071(3) -0.005(2) -0.0134(19) 0.009(2)
C00A 0.101(3) 0.103(4) 0.073(3) -0.004(2) -0.005(2) 0.028(3)
C00B 0.064(2) 0.109(3) 0.084(3) 0.022(3) -0.004(2) -0.003(2)
C00C 0.075(3) 0.124(4) 0.083(3) 0.031(3) 0.006(2) 0.026(3)
C00D 0.092(3) 0.174(6) 0.074(3) 0.013(3) -0.029(2) 0.025(3)
C00E 0.113(4) 0.187(6) 0.058(3) 0.013(4) -0.032(3) -0.016(4)
C00F 0.181(7) 0.147(5) 0.083(4) -0.040(4) -0.037(4) 0.039(5)
C00G 0.180(7) 0.171(7) 0.070(3) -0.036(4) -0.034(4) 0.006(6)

loop_
_atom_type_symbol
_atom_type_description
_atom_type_scat_dispersion_real
_atom_type_scat_dispersion_imag
_atom_type_scat_source
C C 0.0181 0.0091 'International Tables Vol C Tables 4.2.6.8 and 6.1.1.4'
H H 0.0000 0.0000 'International Tables Vol C Tables 4.2.6.8 and 6.1.1.4'
N N 0.0311 0.0180 'International Tables Vol C Tables 4.2.6.8 and 6.1.1.4'
O O 0.0492 0.0322 'International Tables Vol C Tables 4.2.6.8 and 6.1.1.4'

loop_
_geom_angle_atom_site_label_1
_geom_angle_atom_site_label_2
_geom_angle_atom_site_label_3
_geom_angle
_geom_angle_site_symmetry_1
C005 O001 C008 104.6(3) .
C005 N002 C007 105.1(4) .
C006 C003 C004 120.1(4) .
C009 C003 C004 121.5(3) .
C009 C003 C006 118.4(4) .
C004 C004 C003 123.6(4) 2_655
C004 C004 C005 121.0(4) 2_655
C005 C004 C003 115.5(3) .
O001 C005 C004 119.0(3) .
N002 C005 O001 114.4(3) .
N002 C005 C004 126.5(4) .
C003 C006 H006 119.3 .
C00B C006 C003 121.3(4) .
C00B C006 H006 119.3 .
C008 C007 N002 107.9(3) .
C008 C007 C00D 120.5(4) .
C00D C007 N002 131.7(5) .
O001 C008 C007 107.9(3) .
C00F C008 O001 129.5(5) .
C00F C008 C007 122.5(5) .
C003 C009 H009 119.8 .
C003 C009 C00A 120.4(4) .
C00A C009 H009 119.8 .
C009 C00A H00A 119.8 .
C009 C00A C00C 120.3(5) .
C00C C00A H00A 119.8 .
C006 C00B H00B 120.1 .
C00C C00B C006 119.8(4) .
C00C C00B H00B 120.1 .
C00A C00C H00C 120.1 .
C00B C00C C00A 119.7(4) .
C00B C00C H00C 120.1 .
C007 C00D H00D 121.0 .
C00E C00D C007 117.9(5) .
C00E C00D H00D 121.0 .
C00D C00E H00E 119.7 .
C00D C00E C00G 120.6(5) .
C00G C00E H00E 119.7 .
C008 C00F H00F 121.8 .
C008 C00F C00G 116.4(6) .
C00G C00F H00F 121.8 .
C00E C00G H00G 118.9 .
C00F C00G C00E 122.2(6) .
C00F C00G H00G 118.9 .

loop_
_geom_bond_atom_site_label_1
_geom_bond_atom_site_label_2
_geom_bond_distance
_geom_bond_site_symmetry_2
O001 C005 1.343(5) .
O001 C008 1.368(5) .
N002 C005 1.297(4) .
N002 C007 1.384(5) .
C003 C004 1.486(5) .
C003 C006 1.389(5) .
C003 C009 1.378(5) .
C004 C004 1.355(6) 2_655
C004 C005 1.458(5) .
C006 H006 0.9300 .
C006 C00B 1.377(6) .
C007 C008 1.374(6) .
C007 C00D 1.376(5) .
C008 C00F 1.359(7) .
C009 H009 0.9300 .
C009 C00A 1.380(6) .
C00A H00A 0.9300 .
C00A C00C 1.387(7) .
C00B H00B 0.9300 .
C00B C00C 1.363(7) .
C00C H00C 0.9300 .
C00D H00D 0.9300 .
C00D C00E 1.361(8) .
C00E H00E 0.9300 .
C00E C00G 1.379(9) .
C00F H00F 0.9300 .
C00F C00G 1.372(8) .
C00G H00G 0.9300 .
